data_2312135
loop_
_publ_author_name
'Rivera-Segura, Jacobo'
'Barba, Victor'
'Hernandez-Ahuactzi, Iran F'
'Tlahuext, Hugo'

_publ_section_title
;
 Boron-&#x3c0; interactions in two 3-(dihydroxyboryl)anilinium salts
 analyzed by crystallographic studies and supported by the noncovalent
 interactions (NCI) index theoretical approach.
;
_journal_coeditor_code VP3028
_journal_issue 7
_journal_name_full 'Acta crystallographica. Section C, Structural chemistry'
_journal_page_first 269
_journal_page_last 276
_journal_paper_doi 10.1107/S2053229623005065
_journal_volume 79
_journal_year 2023
_chemical_formula_iupac 'C6 H9 B N O2 +, H S O4 -, H2 O'
_chemical_formula_moiety 'C6 H9 B N O2 +, H O4 S -, H2 O'
_chemical_formula_sum 'C6 H12 B N O7 S'
_chemical_formula_weight 253.04
_chemical_name_common
;
3-(Dihydroxyboryl)anilinium bisulfate monohydrate
;
_chemical_name_systematic
;
3-(Dihydroxyboryl)anilinium hydrogen sulfate monohydrate
;
_space_group_crystal_system orthorhombic
_space_group_IT_number 61
_space_group_name_Hall '-P 2ac 2ab'
_space_group_name_H-M_alt 'P b c a'
_atom_sites_solution_hydrogens mixed
_atom_sites_solution_primary direct
_audit_creation_method
;
Olex2 1.5
(compiled 2023.03.06 svn.rbb2c1857 for OlexSys, GUI svn.r6748)
;
_cell_angle_alpha 90
_cell_angle_beta 90
_cell_angle_gamma 90
_cell_formula_units_Z 8
_cell_length_a 14.1807(6)
_cell_length_b 7.4675(3)
_cell_length_c 20.0702(8)
_cell_measurement_reflns_used 2687
_cell_measurement_temperature 293
_cell_measurement_theta_max 72.3410
_cell_measurement_theta_min 4.3360
_cell_volume 2125.32(15)
_computing_cell_refinement
;
CrysAlis PRO (Agilent, 2014)
;
_computing_data_collection
;
CrysAlis PRO (Agilent, 2014)
;
_computing_data_reduction
;
CrysAlis PRO (Agilent, 2014)
;
_computing_molecular_graphics
;
OLEX2 (Dolomanov <i>et al.</i>,  2009)
;
_computing_publication_material
;
OLEX2 (Dolomanov <i>et al.</i>,  2009)
;
_computing_structure_refinement
;
SHELXL2018 (Sheldrick, 2015)
;
_computing_structure_solution
;
SHELXS97 (Sheldrick, 2008)
;
_diffrn_ambient_temperature 293(2)
_diffrn_detector_area_resol_mean 8.0769
_diffrn_measured_fraction_theta_full 0.997
_diffrn_measured_fraction_theta_max 0.980
_diffrn_measurement_device 'four-circle diffractometer'
_diffrn_measurement_device_type 'Agilent SuperNova Dual Source diffractometer with an Eos detector'
_diffrn_measurement_method '\w scans'
_diffrn_radiation_type CuK\a
_diffrn_radiation_wavelength 1.54184
_diffrn_reflns_av_R_equivalents 0.0398
_diffrn_reflns_av_unetI/netI 0.0396
_diffrn_reflns_limit_h_max 9
_diffrn_reflns_limit_h_min -17
_diffrn_reflns_limit_k_max 7
_diffrn_reflns_limit_k_min -9
_diffrn_reflns_limit_l_max 24
_diffrn_reflns_limit_l_min -23
_diffrn_reflns_number 4648
_diffrn_reflns_theta_full 67.684
_diffrn_reflns_theta_max 72.651
_diffrn_reflns_theta_min 4.406
_exptl_absorpt_coefficient_mu 2.959
_exptl_absorpt_correction_T_max 1.00000
_exptl_absorpt_correction_T_min 0.58859
_exptl_absorpt_correction_type multi-scan
_exptl_absorpt_process_details
;
(CrysAlis PRO; Agilent, 2014)
;
_exptl_crystal_colour 'clear yellowish yellow'
_exptl_crystal_density_diffrn 1.582
_exptl_crystal_description block
_exptl_crystal_F_000 1056
_exptl_crystal_size_max 0.34
_exptl_crystal_size_mid 0.2
_exptl_crystal_size_min 0.16
_refine_diff_density_max 0.741
_refine_diff_density_min -0.817
_refine_ls_extinction_method none
_refine_ls_goodness_of_fit_ref 1.081
_refine_ls_hydrogen_treatment mixed
_refine_ls_matrix_type full
_refine_ls_number_parameters 177
_refine_ls_number_reflns 2071
_refine_ls_number_restraints 8
_refine_ls_restrained_S_all 1.079
_refine_ls_R_factor_all 0.0536
_refine_ls_R_factor_gt 0.0512
_refine_ls_shift/su_max 0.001
_refine_ls_shift/su_mean 0.000
_refine_ls_structure_factor_coef Fsqd
_refine_ls_weighting_details 'w=1/[\s^2^(Fo^2^)+(0.0922P)^2^+0.8783P] where P=(Fo^2^+2Fc^2^)/3'
_refine_ls_weighting_scheme calc
_refine_ls_wR_factor_gt 0.1343
_refine_ls_wR_factor_ref 0.1379
_reflns_number_gt 1914
_reflns_number_total 2071
_reflns_threshold_expression 'I > 2\s(I)'
_cod_data_source_file vp3028sup1.cif
_cod_data_source_block I
_cod_database_code 2312135
_shelx_space_group_comment
;
The symmetry employed for this shelxl refinement is uniquely defined
by the following loop, which should always be used as a source of
symmetry information in preference to the above space-group names.
They are only intended as comments.
;

loop_
_space_group_symop_operation_xyz
'x, y, z'
'-x+1/2, -y, z+1/2'
'x+1/2, -y+1/2, -z'
'-x, y+1/2, -z+1/2'
'-x, -y, -z'
'x-1/2, y, -z-1/2'
'-x-1/2, y-1/2, z'
'x, -y-1/2, z-1/2'

loop_
_atom_site_type_symbol
_atom_site_label
_atom_site_fract_x
_atom_site_fract_y
_atom_site_fract_z
_atom_site_U_iso_or_equiv
_atom_site_adp_type
_atom_site_calc_flag
_atom_site_occupancy
_atom_site_disorder_assembly
_atom_site_disorder_group
C C1 0.39986(14) 0.5777(3) 0.55191(9) 0.0136(4) Uani d 1 . .
C C2 0.40815(14) 0.5262(3) 0.61859(9) 0.0134(4) Uani d 1 . .
H H2 0.435219 0.603948 0.649307 0.016 Uiso calc 1 . .
C C3 0.37619(14) 0.3597(3) 0.63916(9) 0.0130(4) Uani d 1 . .
C C4 0.33477(16) 0.2402(3) 0.59484(11) 0.0165(4) Uani d 1 . .
H H4 0.313501 0.128960 0.609284 0.020 Uiso calc 1 . .
C C5 0.32584(16) 0.2906(3) 0.52852(10) 0.0180(4) Uani d 1 . .
H H5 0.298259 0.212551 0.498100 0.022 Uiso calc 1 . .
C C6 0.35800(14) 0.4573(3) 0.50738(10) 0.0153(4) Uani d 1 . .
H H6 0.351547 0.489258 0.462826 0.018 Uiso calc 1 . .
B B1 0.43950(17) 0.7658(3) 0.53047(12) 0.0142(5) Uani d 1 . .
N N1 0.38825(13) 0.3073(2) 0.70905(8) 0.0136(4) Uani d 1 . .
H H1D 0.4285(14) 0.222(2) 0.7134(13) 0.019(7) Uiso d 1 . .
H H1B 0.3392(11) 0.264(3) 0.7284(12) 0.015(6) Uiso d 1 . .
H H1C 0.405(2) 0.394(2) 0.7347(12) 0.032(8) Uiso d 1 . .
O O1 0.49180(11) 0.8560(2) 0.57635(7) 0.0180(4) Uani d 1 . .
H H1A 0.509(3) 0.953(2) 0.5618(15) 0.055(11) Uiso d 1 . .
O O2 0.42498(11) 0.8431(2) 0.46978(7) 0.0180(4) Uani d 1 . .
H H2A 0.3939(17) 0.791(3) 0.4412(10) 0.026(7) Uiso d 1 . .
O O3 0.31753(11) 0.7391(2) 0.36457(7) 0.0165(4) Uani d 1 . .
O O4 0.43779(11) 0.8888(2) 0.29739(7) 0.0179(4) Uani d 1 . .
O O5 0.28937(11) 0.8106(2) 0.24853(7) 0.0205(4) Uani d 1 . .
O O6 0.40248(11) 0.5799(2) 0.27829(8) 0.0214(4) Uani d 1 . .
H H6A 0.390(3) 0.510(4) 0.3084(12) 0.073(14) Uiso d 1 . .
O O7 0.37303(11) 0.3040(2) 0.34654(8) 0.0182(4) Uani d 1 . .
H H7A 0.4087(18) 0.257(4) 0.3736(12) 0.036(9) Uiso d 1 . .
H H7B 0.3234(12) 0.270(4) 0.3633(15) 0.045(11) Uiso d 1 . .
S S1 0.35902(4) 0.76286(7) 0.29823(2) 0.0129(2) Uani d 1 . .

loop_
_atom_site_aniso_label
_atom_site_aniso_U_11
_atom_site_aniso_U_22
_atom_site_aniso_U_33
_atom_site_aniso_U_12
_atom_site_aniso_U_13
_atom_site_aniso_U_23
C1 0.0127(10) 0.0194(10) 0.0086(9) 0.0008(7) 0.0001(6) -0.0002(7)
C2 0.0118(9) 0.0203(10) 0.0080(9) -0.0004(7) 0.0001(6) -0.0019(7)
C3 0.0106(9) 0.0208(10) 0.0077(9) 0.0008(7) 0.0011(7) 0.0021(7)
C4 0.0163(10) 0.0198(10) 0.0135(10) -0.0030(7) 0.0006(9) 0.0006(7)
C5 0.0196(11) 0.0233(10) 0.0110(9) -0.0048(9) -0.0008(8) -0.0032(8)
C6 0.0171(10) 0.0218(10) 0.0072(9) -0.0004(7) -0.0008(7) -0.0001(7)
B1 0.0132(11) 0.0203(11) 0.0092(10) 0.0000(8) -0.0011(9) -0.0005(8)
N1 0.0129(8) 0.0198(9) 0.0081(8) -0.0009(7) 0.0007(6) 0.0022(6)
O1 0.0233(8) 0.0199(7) 0.0109(7) -0.0057(6) -0.0053(6) 0.0033(5)
O2 0.0225(8) 0.0220(8) 0.0095(7) -0.0063(6) -0.0054(6) 0.0021(6)
O3 0.0158(8) 0.0265(8) 0.0072(7) 0.0007(6) -0.0006(5) -0.0002(5)
O4 0.0135(8) 0.0196(8) 0.0207(8) -0.0028(6) -0.0018(5) 0.0021(5)
O5 0.0147(7) 0.0357(9) 0.0111(7) -0.0034(7) -0.0028(6) 0.0049(6)
O6 0.0243(8) 0.0210(8) 0.0187(8) -0.0005(6) 0.0081(6) -0.0007(6)
O7 0.0173(8) 0.0243(8) 0.0130(7) -0.0006(6) -0.0021(6) 0.0031(6)
S1 0.0114(3) 0.0192(3) 0.0083(3) -0.00132(17) -0.00057(15) 0.00027(16)

loop_
_atom_type_symbol
_atom_type_description
_atom_type_scat_dispersion_real
_atom_type_scat_dispersion_imag
_atom_type_scat_source
C C 0.0181 0.0091 'International Tables Vol C Tables 4.2.6.8 and 6.1.1.4'
H H 0.0000 0.0000 'International Tables Vol C Tables 4.2.6.8 and 6.1.1.4'
B B 0.0090 0.0039 'International Tables Vol C Tables 4.2.6.8 and 6.1.1.4'
N N 0.0311 0.0180 'International Tables Vol C Tables 4.2.6.8 and 6.1.1.4'
O O 0.0492 0.0322 'International Tables Vol C Tables 4.2.6.8 and 6.1.1.4'
S S 0.3331 0.5567 'International Tables Vol C Tables 4.2.6.8 and 6.1.1.4'

loop_
_geom_angle_atom_site_label_1
_geom_angle_atom_site_label_2
_geom_angle_atom_site_label_3
_geom_angle_site_symmetry_1
_geom_angle_site_symmetry_3
_geom_angle
_geom_angle_publ_flag
C2 C1 C6 . . 118.06(19) ?
C2 C1 B1 . . 118.54(18) ?
C6 C1 B1 . . 123.39(18) ?
C1 C2 H2 . . 119.9 ?
C3 C2 C1 . . 120.30(18) ?
C3 C2 H2 . . 119.9 ?
C2 C3 C4 . . 121.55(18) ?
C2 C3 N1 . . 119.06(18) ?
C4 C3 N1 . . 119.38(19) ?
C3 C4 H4 . . 120.7 ?
C5 C4 C3 . . 118.55(19) ?
C5 C4 H4 . . 120.7 ?
C4 C5 H5 . . 119.9 ?
C4 C5 C6 . . 120.29(19) ?
C6 C5 H5 . . 119.9 ?
C1 C6 H6 . . 119.4 ?
C5 C6 C1 . . 121.24(18) ?
C5 C6 H6 . . 119.4 ?
O1 B1 C1 . . 116.85(18) ?
O1 B1 O2 . . 118.48(19) ?
O2 B1 C1 . . 124.66(19) ?
C3 N1 H1D . . 111.9(18) ?
C3 N1 H1B . . 116.0(18) ?
C3 N1 H1C . . 113.9(19) ?
H1D N1 H1B . . 102(2) ?
H1D N1 H1C . . 108(3) ?
H1B N1 H1C . . 104(3) ?
B1 O1 H1A . . 111(2) ?
B1 O2 H2A . . 120(2) ?
S1 O6 H6A . . 107(3) ?
H7A O7 H7B . . 97(3) ?
O3 S1 O6 . . 106.70(9) ?
O4 S1 O3 . . 113.27(9) ?
O4 S1 O6 . . 105.09(9) ?
O5 S1 O3 . . 112.42(9) ?
O5 S1 O4 . . 110.81(9) ?
O5 S1 O6 . . 108.05(10) ?

loop_
_geom_bond_atom_site_label_1
_geom_bond_atom_site_label_2
_geom_bond_site_symmetry_2
_geom_bond_distance
_geom_bond_publ_flag
C1 C2 . 1.397(3) ?
C1 C6 . 1.400(3) ?
C1 B1 . 1.573(3) ?
C2 H2 . 0.9300 ?
C2 C3 . 1.386(3) ?
C3 C4 . 1.390(3) ?
C3 N1 . 1.466(2) ?
C4 H4 . 0.9300 ?
C4 C5 . 1.389(3) ?
C5 H5 . 0.9300 ?
C5 C6 . 1.392(3) ?
C6 H6 . 0.9300 ?
B1 O1 . 1.361(3) ?
B1 O2 . 1.364(3) ?
N1 H1D . 0.8600(10) ?
N1 H1B . 0.8600(11) ?
N1 H1C . 0.8601(11) ?
O1 H1A . 0.8200(11) ?
O2 H2A . 0.8200(11) ?
O3 S1 . 1.4665(15) ?
O4 S1 . 1.4604(16) ?
O5 S1 . 1.4482(15) ?
O6 H6A . 0.8200(10) ?
O6 S1 . 1.5510(16) ?
O7 H7A . 0.8200(10) ?
O7 H7B . 0.8200(11) ?

loop_
_geom_hbond_atom_site_label_D
_geom_hbond_atom_site_label_H
_geom_hbond_atom_site_label_A
_geom_hbond_site_symmetry_A
_geom_hbond_distance_DH
_geom_hbond_distance_HA
_geom_hbond_distance_DA
_geom_hbond_angle_DHA
_geom_hbond_publ_flag
N1 H1D O4 5_666 0.86(2) 2.080(2) 2.872(2) 152.8(2) yes
N1 H1B O5 2_565 0.86(2) 1.949(2) 2.783(2) 163(2) yes
N1 H1B O7 8_566 0.86(2) 2.47(2) 2.89(2) 110.7(2) yes
N1 H1C O4 8_576 0.86(2) 2.105(2) 2.964(2) 177(3) yes
O1 H1A O2 5_676 0.82(2) 1.90(3) 2.702(2) 168(4) yes
O2 H2A O3 . 0.82(2) 1.92(2) 2.717(2) 163(2) yes
O6 H6A O7 . 0.82(3) 1.74(3) 2.509(2) 157(3) yes
O7 H7A O1 5_666 0.82(3) 1.93(3) 2.738(2) 170(2) yes
O7 H7B O3 7_655 0.82(2) 2.012(2) 2.769(2) 153(3) yes
C2 H2 O1 . 0.93 2.52 2.862(3) 102 yes

loop_
_geom_torsion_atom_site_label_1
_geom_torsion_atom_site_label_2
_geom_torsion_atom_site_label_3
_geom_torsion_atom_site_label_4
_geom_torsion_site_symmetry_1
_geom_torsion_site_symmetry_2
_geom_torsion_site_symmetry_3
_geom_torsion_site_symmetry_4
_geom_torsion
_geom_torsion_publ_flag
C1 C2 C3 C4 . . . . -0.4(3) ?
C1 C2 C3 N1 . . . . 178.29(18) ?
C2 C1 C6 C5 . . . . -0.3(3) ?
C2 C1 B1 O1 . . . . 9.3(3) ?
C2 C1 B1 O2 . . . . -170.6(2) ?
C2 C3 C4 C5 . . . . 0.1(3) ?
C3 C4 C5 C6 . . . . 0.1(3) ?
C4 C5 C6 C1 . . . . 0.0(3) ?
C6 C1 C2 C3 . . . . 0.5(3) ?
C6 C1 B1 O1 . . . . -169.55(19) ?
C6 C1 B1 O2 . . . . 10.5(3) ?
B1 C1 C2 C3 . . . . -178.42(18) ?
B1 C1 C6 C5 . . . . 178.56(19) ?
N1 C3 C4 C5 . . . . -178.59(19) ?
